data_1511853
loop_
_publ_author_name
'Iida, Kazuki'
'Miura, Takashi'
'Ando, Junki'
'Saito, Susumu'

_publ_section_title
;
 The Dual Role of Ruthenium and Alkali Base Catalysts in Enabling a
 Conceptually New Shortcut toN-Unsubstituted Pyrroles through Unmasked
 \a-Amino Aldehydes
;
_journal_issue 7
_journal_name_full 'Organic Letters'
_journal_page_first 1436
_journal_paper_doi 10.1021/ol4001262
_journal_volume 15
_journal_year 2013
_chemical_formula_moiety 'C36 H56 Cl2 N2 P2 Ru'
_chemical_formula_sum 'C36 H56 Cl2 N2 P2 Ru'
_chemical_formula_weight 750.74
_chemical_name_common RUPCY
_chemical_name_systematic
; 
 dichlorobis(dicyclohexylphosphinomethylpyridine)-ruthenium(II)
;
_space_group_IT_number 2
_symmetry_cell_setting triclinic
_symmetry_space_group_name_Hall '-P 1'
_symmetry_space_group_name_H-M 'P -1'
_atom_sites_solution_hydrogens geom
_atom_sites_solution_primary direct
_atom_sites_solution_secondary difmap
_audit_creation_method SHELXL-97
_cell_angle_alpha 86.38(19)
_cell_angle_beta 79.81(18)
_cell_angle_gamma 72.19(16)
_cell_formula_units_Z 2
_cell_length_a 11.3882(14)
_cell_length_b 12.763(9)
_cell_length_c 13.21680(10)
_cell_measurement_reflns_used 114
_cell_measurement_temperature 173(2)
_cell_measurement_theta_max 31.5050
_cell_measurement_theta_min 2.6589
_cell_volume 1800(2)
_computing_cell_refinement 'RIGAKU CrystalClear'
_computing_data_collection 'RIGAKU CrystalClear'
_computing_data_reduction 'RIGAKU CrystalClear'
_computing_molecular_graphics 'ORTEP 3 for windows'
_computing_structure_refinement 'SHELXL-97 (Sheldrick, 1997)'
_computing_structure_solution SIR-97
_diffrn_ambient_temperature 173(2)
_diffrn_detector_area_resol_mean 7.31
_diffrn_measured_fraction_theta_full 0.979
_diffrn_measured_fraction_theta_max 0.979
_diffrn_measurement_device_type
; 
Saturn70 CCD (4x4 bin mode) with MicroMax-007
;
_diffrn_measurement_method 'omega scans'
_diffrn_radiation_monochromator graphite
_diffrn_radiation_source 'fine-focus sealed tube'
_diffrn_radiation_type MoK\a
_diffrn_radiation_wavelength 0.71070
_diffrn_reflns_av_R_equivalents 0.0869
_diffrn_reflns_av_sigmaI/netI 0.1358
_diffrn_reflns_limit_h_max 13
_diffrn_reflns_limit_h_min -13
_diffrn_reflns_limit_k_max 15
_diffrn_reflns_limit_k_min -13
_diffrn_reflns_limit_l_max 16
_diffrn_reflns_limit_l_min -14
_diffrn_reflns_number 12551
_diffrn_reflns_theta_full 25.50
_diffrn_reflns_theta_max 25.50
_diffrn_reflns_theta_min 2.66
_exptl_absorpt_coefficient_mu 0.700
_exptl_absorpt_correction_T_max 1.0000
_exptl_absorpt_correction_T_min 0.1136
_exptl_absorpt_correction_type multi-scan
_exptl_absorpt_process_details 'Jacobson, R. (1998) Private communication'
_exptl_crystal_colour orange
_exptl_crystal_density_diffrn 1.385
_exptl_crystal_density_method 'not measured'
_exptl_crystal_description block
_exptl_crystal_F_000 788
_exptl_crystal_size_max 0.1
_exptl_crystal_size_mid 0.1
_exptl_crystal_size_min 0.1
_refine_diff_density_max 0.804
_refine_diff_density_min -1.646
_refine_diff_density_rms 0.161
_refine_ls_extinction_coef none
_refine_ls_extinction_method none
_refine_ls_goodness_of_fit_ref 1.021
_refine_ls_hydrogen_treatment constr
_refine_ls_matrix_type full
_refine_ls_number_parameters 553
_refine_ls_number_reflns 6569
_refine_ls_number_restraints 408
_refine_ls_restrained_S_all 1.004
_refine_ls_R_factor_all 0.0930
_refine_ls_R_factor_gt 0.0616
_refine_ls_shift/su_max 0.001
_refine_ls_shift/su_mean 0.000
_refine_ls_structure_factor_coef Fsqd
_refine_ls_weighting_details 'calc w=1/[\s^2^(Fo^2^)+(0.0572P)^2^+0.0000P] where P=(Fo^2^+2Fc^2^)/3'
_refine_ls_weighting_scheme calc
_refine_ls_wR_factor_gt 0.1350
_refine_ls_wR_factor_ref 0.1630
_reflns_number_gt 4601
_reflns_number_total 6569
_reflns_threshold_expression >2sigma(I)
_cod_data_source_file ol4001262_si_001.cif
_cod_data_source_block RUPCY
_cod_original_cell_volume 1800.0(22)
_cod_original_sg_symbol_H-M P-1
_cod_database_code 1511853

loop_
_symmetry_equiv_pos_as_xyz
'x, y, z'
'-x, -y, -z'

loop_
_atom_site_label
_atom_site_type_symbol
_atom_site_fract_x
_atom_site_fract_y
_atom_site_fract_z
_atom_site_U_iso_or_equiv
_atom_site_adp_type
_atom_site_occupancy
_atom_site_symmetry_multiplicity
_atom_site_calc_flag
_atom_site_refinement_flags
_atom_site_disorder_assembly
_atom_site_disorder_group
Ru1 Ru 0.24430(4) 0.38595(3) 0.74857(3) 0.02017(16) Uani 1 1 d . A .
Cl1 Cl 0.26438(13) 0.32490(11) 0.57408(10) 0.0238(3) Uani 1 1 d . . .
Cl2 Cl 0.22252(13) 0.47475(11) 0.90896(10) 0.0277(3) Uani 1 1 d . . .
N1 N 0.0659(4) 0.4967(3) 0.7255(4) 0.0233(11) Uani 1 1 d . . .
C1 C -0.0379(6) 0.4967(5) 0.7906(5) 0.0314(15) Uani 1 1 d . . .
C2 C -0.1544(7) 0.5655(7) 0.7780(7) 0.063(2) Uani 1 1 d . . .
H1 H -0.2238 0.5697 0.8285 0.075 Uiso 1 1 calc R . .
C3 C -0.1658(8) 0.6272(6) 0.6898(8) 0.068(3) Uani 1 1 d . . .
H2 H -0.2443 0.6700 0.6777 0.081 Uiso 1 1 calc R . .
C4 C -0.0597(7) 0.6260(6) 0.6180(6) 0.053(2) Uani 1 1 d . . .
H3 H -0.0657 0.6679 0.5579 0.064 Uiso 1 1 calc R . .
C5 C 0.0541(6) 0.5606(5) 0.6393(5) 0.0361(16) Uani 1 1 d . . .
H4 H 0.1259 0.5601 0.5929 0.043 Uiso 1 1 calc R . .
C6 C -0.0236(5) 0.4120(4) 0.8754(4) 0.0257(13) Uani 1 1 d . A .
H5 H -0.0991 0.3900 0.8932 0.031 Uiso 1 1 calc R . .
H6 H -0.0096 0.4424 0.9360 0.031 Uiso 1 1 calc R . .
P1 P 0.11037(15) 0.29201(12) 0.83097(12) 0.0254(4) Uani 1 1 d . . .
C7 C 0.0355(6) 0.2161(5) 0.7592(5) 0.0418(17) Uani 1 1 d U A .
H7 H -0.0241 0.1904 0.8096 0.050 Uiso 1 1 calc R . .
C8 C 0.1328(8) 0.1134(5) 0.7067(6) 0.054(2) Uani 1 1 d U . .
H24 H 0.1723 0.0642 0.7582 0.065 Uiso 1 1 calc R A .
H25 H 0.1972 0.1352 0.6599 0.065 Uiso 1 1 calc R . .
C9 C 0.0678(10) 0.0533(7) 0.6467(7) 0.077(3) Uani 1 1 d U A .
H10 H 0.1307 -0.0073 0.6093 0.092 Uiso 1 1 calc R . .
H11 H 0.0122 0.0227 0.6953 0.092 Uiso 1 1 calc R . .
C10 C -0.0066(9) 0.1279(7) 0.5718(7) 0.077(2) Uani 1 1 d U . .
H12 H 0.0503 0.1510 0.5178 0.093 Uiso 1 1 calc R A .
H13 H -0.0496 0.0872 0.5401 0.093 Uiso 1 1 calc R . .
C11 C -0.1001(8) 0.2273(7) 0.6228(6) 0.066(2) Uani 1 1 d U A .
H14 H -0.1641 0.2052 0.6699 0.079 Uiso 1 1 calc R . .
H15 H -0.1402 0.2759 0.5712 0.079 Uiso 1 1 calc R . .
C12 C -0.0379(6) 0.2893(5) 0.6821(5) 0.0414(17) Uani 1 1 d U . .
H16 H 0.0182 0.3195 0.6336 0.050 Uiso 1 1 calc R A .
H17 H -0.1018 0.3503 0.7182 0.050 Uiso 1 1 calc R . .
C13 C 0.126(2) 0.2268(14) 0.9594(17) 0.039(4) Uani 0.666(8) 1 d PU A 1
H48 H 0.1528 0.2770 0.9968 0.047 Uiso 0.666(8) 1 calc PR A 1
C14 C 0.2268(10) 0.1177(8) 0.9608(8) 0.045(3) Uani 0.666(8) 1 d PU A 1
H49 H 0.3038 0.1238 0.9194 0.054 Uiso 0.666(8) 1 calc PR A 1
H50 H 0.2023 0.0621 0.9304 0.054 Uiso 0.666(8) 1 calc PR A 1
C15 C 0.2499(10) 0.0820(9) 1.0688(9) 0.052(3) Uani 0.666(8) 1 d PU A 1
H51 H 0.3147 0.0117 1.0665 0.063 Uiso 0.666(8) 1 calc PR A 1
H52 H 0.2789 0.1354 1.0981 0.063 Uiso 0.666(8) 1 calc PR A 1
C16 C 0.1324(15) 0.0716(12) 1.1361(14) 0.066(4) Uani 0.666(8) 1 d PU A 1
H53 H 0.1481 0.0552 1.2060 0.080 Uiso 0.666(8) 1 calc PR A 1
H54 H 0.1106 0.0107 1.1124 0.080 Uiso 0.666(8) 1 calc PR A 1
C17 C 0.0218(11) 0.1771(10) 1.1354(9) 0.057(3) Uani 0.666(8) 1 d PU A 1
H55 H -0.0538 0.1630 1.1715 0.068 Uiso 0.666(8) 1 calc PR A 1
H56 H 0.0364 0.2343 1.1719 0.068 Uiso 0.666(8) 1 calc PR A 1
C18 C 0.0031(10) 0.2173(9) 1.0269(8) 0.046(3) Uani 0.666(8) 1 d PU A 1
H57 H -0.0598 0.2888 1.0303 0.055 Uiso 0.666(8) 1 calc PR A 1
H58 H -0.0276 0.1668 0.9950 0.055 Uiso 0.666(8) 1 calc PR A 1
C13B C 0.140(5) 0.203(3) 0.947(4) 0.041(6) Uani 0.334(8) 1 d PU A 2
H59 H 0.2251 0.1520 0.9294 0.049 Uiso 0.334(8) 1 calc PR A 2
C14B C 0.143(2) 0.2626(15) 1.0350(15) 0.039(5) Uani 0.334(8) 1 d PU A 2
H60 H 0.0600 0.3120 1.0579 0.046 Uiso 0.334(8) 1 calc PR A 2
H61 H 0.1991 0.3070 1.0148 0.046 Uiso 0.334(8) 1 calc PR A 2
C15B C 0.185(2) 0.1883(16) 1.1219(16) 0.043(5) Uani 0.334(8) 1 d PU A 2
H62 H 0.1814 0.2322 1.1803 0.052 Uiso 0.334(8) 1 calc PR A 2
H63 H 0.2714 0.1441 1.1015 0.052 Uiso 0.334(8) 1 calc PR A 2
C16B C 0.103(3) 0.112(2) 1.153(2) 0.047(6) Uani 0.334(8) 1 d PU A 2
H64 H 0.1377 0.0605 1.2051 0.056 Uiso 0.334(8) 1 calc PR A 2
H65 H 0.0199 0.1561 1.1835 0.056 Uiso 0.334(8) 1 calc PR A 2
C17B C 0.095(2) 0.0513(17) 1.0655(18) 0.053(5) Uani 0.334(8) 1 d PU A 2
H66 H 0.0357 0.0100 1.0876 0.063 Uiso 0.334(8) 1 calc PR A 2
H67 H 0.1757 -0.0008 1.0419 0.063 Uiso 0.334(8) 1 calc PR A 2
C18B C 0.052(2) 0.1284(15) 0.9761(15) 0.041(5) Uani 0.334(8) 1 d PU A 2
H68 H -0.0333 0.1740 0.9961 0.049 Uiso 0.334(8) 1 calc PR A 2
H69 H 0.0558 0.0854 0.9171 0.049 Uiso 0.334(8) 1 calc PR A 2
N2 N 0.3411(4) 0.5035(4) 0.6889(3) 0.0224(11) Uani 1 1 d . . .
C19 C 0.4643(5) 0.4696(5) 0.6486(4) 0.0252(13) Uani 1 1 d . A .
C20 C 0.5294(6) 0.5455(5) 0.6163(4) 0.0351(16) Uani 1 1 d . . .
H18 H 0.6133 0.5210 0.5866 0.042 Uiso 1 1 calc R A .
C21 C 0.4705(7) 0.6552(6) 0.6282(5) 0.0425(18) Uani 1 1 d . A .
H19 H 0.5131 0.7066 0.6078 0.051 Uiso 1 1 calc R . .
C22 C 0.3459(7) 0.6877(5) 0.6715(5) 0.0387(17) Uani 1 1 d . . .
H20 H 0.3030 0.7622 0.6796 0.046 Uiso 1 1 calc R A .
C23 C 0.2849(6) 0.6115(4) 0.7027(4) 0.0297(14) Uani 1 1 d . A .
H21 H 0.2018 0.6353 0.7345 0.036 Uiso 1 1 calc R . .
C24 C 0.5233(5) 0.3483(5) 0.6418(5) 0.0308(14) Uani 1 1 d . . .
H22 H 0.6114 0.3307 0.6461 0.037 Uiso 1 1 calc R A .
H23 H 0.5164 0.3228 0.5761 0.037 Uiso 1 1 calc R . .
P2 P 0.44585(14) 0.27767(12) 0.74747(12) 0.0259(4) Uani 1 1 d . A .
C25 C 0.5418(8) 0.2658(6) 0.8472(4) 0.027(2) Uani 0.732(9) 1 d PD A 3
H26 H 0.6223 0.2102 0.8254 0.032 Uiso 0.732(9) 1 calc PR A 3
C26 C 0.4786(8) 0.2257(7) 0.9479(5) 0.041(3) Uani 0.732(9) 1 d PD A 3
H27 H 0.3958 0.2767 0.9680 0.050 Uiso 0.732(9) 1 calc PR A 3
H28 H 0.4692 0.1543 0.9372 0.050 Uiso 0.732(9) 1 calc PR A 3
C27 C 0.5554(9) 0.2163(7) 1.0343(5) 0.059(3) Uani 0.732(9) 1 d PD A 3
H29 H 0.6351 0.1601 1.0172 0.070 Uiso 0.732(9) 1 calc PR A 3
H30 H 0.5112 0.1945 1.0977 0.070 Uiso 0.732(9) 1 calc PR A 3
C28 C 0.5778(9) 0.3266(7) 1.0499(4) 0.055(3) Uani 0.732(9) 1 d PD A 3
H31 H 0.4984 0.3816 1.0724 0.066 Uiso 0.732(9) 1 calc PR A 3
H32 H 0.6292 0.3182 1.1029 0.066 Uiso 0.732(9) 1 calc PR A 3
C29 C 0.6434(8) 0.3652(7) 0.9491(5) 0.046(3) Uani 0.732(9) 1 d PD A 3
H33 H 0.6536 0.4363 0.9593 0.056 Uiso 0.732(9) 1 calc PR A 3
H34 H 0.7258 0.3133 0.9299 0.056 Uiso 0.732(9) 1 calc PR A 3
C30 C 0.5677(7) 0.3743(5) 0.8624(4) 0.029(2) Uani 0.732(9) 1 d PD A 3
H35 H 0.6134 0.3946 0.7990 0.034 Uiso 0.732(9) 1 calc PR A 3
H36 H 0.4889 0.4320 0.8784 0.034 Uiso 0.732(9) 1 calc PR A 3
C30B C 0.6498(14) 0.2695(15) 0.8596(10) 0.032(5) Uani 0.268(9) 1 d PDU A 4
H37 H 0.6822 0.3047 0.7984 0.039 Uiso 0.268(9) 1 calc PR A 4
H38 H 0.6837 0.1905 0.8509 0.039 Uiso 0.268(9) 1 calc PR A 4
C28B C 0.6376(14) 0.2514(16) 1.0525(10) 0.037(5) Uani 0.268(9) 1 d PDU A 4
H39 H 0.6622 0.2754 1.1115 0.044 Uiso 0.268(9) 1 calc PR A 4
H40 H 0.6715 0.1719 1.0488 0.044 Uiso 0.268(9) 1 calc PR A 4
C29B C 0.6912(14) 0.3035(17) 0.9540(12) 0.036(5) Uani 0.268(9) 1 d PDU A 4
H41 H 0.7818 0.2798 0.9455 0.044 Uiso 0.268(9) 1 calc PR A 4
H42 H 0.6623 0.3830 0.9599 0.044 Uiso 0.268(9) 1 calc PR A 4
C27B C 0.4939(13) 0.2846(16) 1.0660(10) 0.031(5) Uani 0.268(9) 1 d PDU A 4
H43 H 0.4620 0.2486 1.1268 0.037 Uiso 0.268(9) 1 calc PR A 4
H44 H 0.4597 0.3635 1.0757 0.037 Uiso 0.268(9) 1 calc PR A 4
C26B C 0.4519(14) 0.252(2) 0.9715(13) 0.031(6) Uani 0.268(9) 1 d PDU A 4
H45 H 0.3613 0.2767 0.9801 0.037 Uiso 0.268(9) 1 calc PR A 4
H46 H 0.4796 0.1725 0.9656 0.037 Uiso 0.268(9) 1 calc PR A 4
C25B C 0.5062(14) 0.3032(18) 0.8728(11) 0.028(6) Uani 0.268(9) 1 d PDU A 4
H47 H 0.4769 0.3830 0.8833 0.033 Uiso 0.268(9) 1 calc PR A 4
C31 C 0.5001(7) 0.1394(4) 0.6846(6) 0.031(2) Uani 0.722(9) 1 d PD A 5
H70 H 0.4546 0.1489 0.6266 0.037 Uiso 0.722(9) 1 calc PR A 5
C32 C 0.4611(8) 0.0496(6) 0.7526(6) 0.046(3) Uani 0.722(9) 1 d PD A 5
H71 H 0.3726 0.0763 0.7804 0.056 Uiso 0.722(9) 1 calc PR A 5
H72 H 0.5070 0.0327 0.8098 0.056 Uiso 0.722(9) 1 calc PR A 5
C33 C 0.4874(10) -0.0553(6) 0.6904(8) 0.060(5) Uani 0.722(9) 1 d PD A 5
H73 H 0.4651 -0.1119 0.7352 0.072 Uiso 0.722(9) 1 calc PR A 5
H74 H 0.4363 -0.0398 0.6367 0.072 Uiso 0.722(9) 1 calc PR A 5
C34 C 0.6262(10) -0.0971(5) 0.6421(8) 0.071(5) Uani 0.722(9) 1 d PD A 5
H75 H 0.6768 -0.1190 0.6961 0.085 Uiso 0.722(9) 1 calc PR A 5
H76 H 0.6402 -0.1611 0.6006 0.085 Uiso 0.722(9) 1 calc PR A 5
C35 C 0.6663(8) -0.0074(6) 0.5748(7) 0.058(4) Uani 0.722(9) 1 d PD A 5
H77 H 0.6215 0.0094 0.5169 0.070 Uiso 0.722(9) 1 calc PR A 5
H78 H 0.7550 -0.0342 0.5480 0.070 Uiso 0.722(9) 1 calc PR A 5
C36 C 0.6391(7) 0.0978(6) 0.6367(7) 0.039(3) Uani 0.722(9) 1 d PD A 5
H79 H 0.6613 0.1543 0.5918 0.047 Uiso 0.722(9) 1 calc PR A 5
H80 H 0.6899 0.0827 0.6906 0.047 Uiso 0.722(9) 1 calc PR A 5
C31B C 0.5112(13) 0.1231(11) 0.7379(14) 0.023(5) Uani 0.278(9) 1 d PDU A 6
H81 H 0.5163 0.0919 0.8073 0.027 Uiso 0.278(9) 1 calc PR A 6
C32B C 0.4220(10) 0.0790(10) 0.6903(13) 0.015(4) Uani 0.278(9) 1 d PDU A 6
H82 H 0.4124 0.1126 0.6232 0.018 Uiso 0.278(9) 1 calc PR A 6
H83 H 0.3404 0.0984 0.7335 0.018 Uiso 0.278(9) 1 calc PR A 6
C33B C 0.4732(13) -0.0469(11) 0.6794(18) 0.022(6) Uani 0.278(9) 1 d PDU A 6
H84 H 0.4176 -0.0731 0.6470 0.026 Uiso 0.278(9) 1 calc PR A 6
H85 H 0.4766 -0.0809 0.7470 0.026 Uiso 0.278(9) 1 calc PR A 6
C34B C 0.6049(14) -0.0802(12) 0.6144(16) 0.024(5) Uani 0.278(9) 1 d PDU A 6
H86 H 0.6006 -0.0506 0.5452 0.028 Uiso 0.278(9) 1 calc PR A 6
H87 H 0.6369 -0.1598 0.6100 0.028 Uiso 0.278(9) 1 calc PR A 6
C35B C 0.6941(11) -0.0363(12) 0.6627(15) 0.031(5) Uani 0.278(9) 1 d PDU A 6
H88 H 0.7030 -0.0699 0.7299 0.037 Uiso 0.278(9) 1 calc PR A 6
H89 H 0.7760 -0.0560 0.6199 0.037 Uiso 0.278(9) 1 calc PR A 6
C36B C 0.6429(12) 0.0896(12) 0.6732(17) 0.027(6) Uani 0.278(9) 1 d PDU A 6
H90 H 0.6985 0.1159 0.7057 0.032 Uiso 0.278(9) 1 calc PR A 6
H91 H 0.6398 0.1234 0.6055 0.032 Uiso 0.278(9) 1 calc PR A 6

loop_
_atom_site_aniso_label
_atom_site_aniso_U_11
_atom_site_aniso_U_22
_atom_site_aniso_U_33
_atom_site_aniso_U_23
_atom_site_aniso_U_13
_atom_site_aniso_U_12
Ru1 0.0209(3) 0.0228(3) 0.0182(3) -0.0006(2) 0.00326(19) -0.01232(19)
Cl1 0.0230(7) 0.0297(8) 0.0185(7) -0.0026(6) 0.0034(6) -0.0109(6)
Cl2 0.0288(8) 0.0345(8) 0.0212(7) -0.0073(6) 0.0045(6) -0.0150(6)
N1 0.026(3) 0.019(2) 0.026(3) -0.003(2) -0.006(2) -0.007(2)
C1 0.028(3) 0.033(3) 0.035(4) -0.001(3) -0.001(3) -0.014(3)
C2 0.024(4) 0.076(5) 0.075(6) 0.009(5) 0.004(4) -0.005(4)
C3 0.040(5) 0.057(5) 0.100(7) 0.020(5) -0.027(5) 0.000(4)
C4 0.047(5) 0.053(5) 0.060(5) 0.014(4) -0.024(4) -0.009(4)
C5 0.045(4) 0.030(3) 0.037(4) 0.001(3) -0.010(3) -0.015(3)
C6 0.022(3) 0.034(3) 0.024(3) -0.002(3) 0.007(3) -0.018(3)
P1 0.0297(9) 0.0265(8) 0.0230(8) -0.0014(7) 0.0059(7) -0.0182(7)
C7 0.050(4) 0.040(3) 0.044(4) -0.017(3) 0.016(3) -0.036(3)
C8 0.077(5) 0.037(4) 0.050(4) -0.009(3) 0.015(4) -0.031(3)
C9 0.122(6) 0.064(5) 0.060(5) -0.009(4) 0.001(5) -0.059(5)
C10 0.114(6) 0.076(5) 0.062(5) -0.016(4) -0.003(5) -0.062(5)
C11 0.068(5) 0.086(5) 0.060(5) -0.023(4) 0.000(4) -0.050(4)
C12 0.035(4) 0.056(4) 0.039(4) -0.021(3) 0.003(3) -0.023(3)
C13 0.035(6) 0.041(8) 0.043(7) 0.021(6) 0.002(5) -0.022(6)
C14 0.040(5) 0.045(5) 0.049(6) 0.012(5) -0.003(5) -0.018(4)
C15 0.044(6) 0.048(6) 0.060(6) 0.031(5) -0.001(5) -0.016(4)
C16 0.066(7) 0.058(7) 0.064(7) 0.043(6) -0.001(6) -0.017(6)
C17 0.050(6) 0.060(6) 0.048(6) 0.028(5) 0.013(5) -0.016(5)
C18 0.039(5) 0.047(5) 0.047(6) 0.028(5) 0.003(5) -0.018(4)
C13B 0.052(10) 0.037(10) 0.039(9) 0.004(8) -0.003(8) -0.023(8)
C14B 0.058(8) 0.032(7) 0.040(8) 0.015(7) -0.006(7) -0.037(6)
C15B 0.061(9) 0.039(8) 0.042(8) 0.013(7) -0.006(7) -0.036(7)
C16B 0.064(10) 0.039(9) 0.039(9) 0.010(8) 0.005(8) -0.028(8)
C17B 0.071(9) 0.041(8) 0.053(9) 0.014(7) -0.007(8) -0.033(7)
C18B 0.059(9) 0.032(8) 0.041(8) 0.005(7) -0.010(7) -0.027(7)
N2 0.030(3) 0.027(3) 0.016(2) 0.008(2) -0.004(2) -0.019(2)
C19 0.028(3) 0.034(3) 0.017(3) 0.000(3) 0.008(2) -0.020(3)
C20 0.036(4) 0.054(4) 0.023(3) 0.001(3) 0.007(3) -0.031(3)
C21 0.060(5) 0.050(4) 0.029(4) -0.001(3) 0.002(3) -0.040(4)
C22 0.058(5) 0.029(3) 0.030(4) -0.002(3) 0.002(3) -0.019(3)
C23 0.036(4) 0.026(3) 0.029(3) -0.001(3) 0.001(3) -0.017(3)
C24 0.019(3) 0.039(3) 0.033(4) -0.003(3) 0.002(3) -0.010(3)
P2 0.0245(8) 0.0232(8) 0.0331(9) -0.0012(7) -0.0009(7) -0.0135(6)
C25 0.023(5) 0.027(5) 0.032(5) 0.007(4) -0.006(4) -0.009(4)
C26 0.059(7) 0.047(7) 0.025(5) 0.009(5) -0.004(5) -0.029(6)
C27 0.082(9) 0.070(8) 0.037(6) 0.017(6) -0.016(6) -0.042(7)
C28 0.075(9) 0.081(8) 0.029(5) 0.004(6) -0.022(6) -0.046(7)
C29 0.040(6) 0.055(7) 0.049(6) -0.007(5) -0.010(5) -0.020(5)
C30 0.022(4) 0.037(5) 0.032(5) -0.002(4) -0.004(4) -0.015(4)
C30B 0.027(8) 0.040(9) 0.034(8) -0.009(7) -0.005(7) -0.013(7)
C28B 0.031(9) 0.041(9) 0.037(9) 0.003(8) -0.004(7) -0.010(7)
C29B 0.034(9) 0.040(9) 0.041(9) -0.006(8) -0.011(7) -0.016(7)
C27B 0.032(8) 0.029(8) 0.032(8) -0.005(7) -0.002(7) -0.009(7)
C26B 0.027(9) 0.036(9) 0.035(9) -0.007(8) -0.003(8) -0.017(7)
C25B 0.022(9) 0.033(9) 0.029(9) -0.004(8) 0.001(7) -0.011(7)
C31 0.031(5) 0.029(5) 0.035(6) 0.001(4) -0.006(5) -0.010(4)
C32 0.067(8) 0.036(6) 0.040(6) 0.002(5) -0.009(6) -0.023(5)
C33 0.122(14) 0.030(7) 0.049(8) 0.005(6) -0.027(9) -0.046(8)
C34 0.101(12) 0.038(7) 0.064(9) -0.015(7) -0.049(9) 0.016(7)
C35 0.059(7) 0.036(6) 0.071(8) -0.029(6) -0.002(6) -0.001(5)
C36 0.030(6) 0.039(6) 0.048(7) -0.017(5) 0.000(5) -0.010(4)
C31B 0.019(8) 0.021(8) 0.025(8) 0.001(7) -0.003(7) -0.001(6)
C32B 0.016(7) 0.007(7) 0.020(8) 0.009(6) -0.006(6) -0.001(6)
C33B 0.025(9) 0.012(9) 0.026(9) 0.009(8) -0.005(8) -0.004(7)
C34B 0.024(8) 0.016(8) 0.028(9) 0.002(7) -0.004(8) -0.002(7)
C35B 0.028(8) 0.022(8) 0.038(9) -0.007(7) 0.003(7) -0.005(6)
C36B 0.027(9) 0.022(8) 0.026(9) -0.010(7) 0.004(7) -0.003(7)

loop_
_atom_type_symbol
_atom_type_description
_atom_type_scat_dispersion_real
_atom_type_scat_dispersion_imag
_atom_type_scat_source
C C 0.0033 0.0016 'International Tables Vol C Tables 4.2.6.8 and 6.1.1.4'
H H 0.0000 0.0000 'International Tables Vol C Tables 4.2.6.8 and 6.1.1.4'
Cl Cl 0.1484 0.1585 'International Tables Vol C Tables 4.2.6.8 and 6.1.1.4'
N N 0.0061 0.0033 'International Tables Vol C Tables 4.2.6.8 and 6.1.1.4'
P P 0.1023 0.0942 'International Tables Vol C Tables 4.2.6.8 and 6.1.1.4'
Ru Ru -1.2594 0.8363 'International Tables Vol C Tables 4.2.6.8 and 6.1.1.4'

loop_
_geom_angle_atom_site_label_1
_geom_angle_atom_site_label_2
_geom_angle_atom_site_label_3
_geom_angle
N1 Ru1 N2 92.6(2)
N1 Ru1 P2 170.73(13)
N2 Ru1 P2 80.66(17)
N1 Ru1 P1 78.74(17)
N2 Ru1 P1 167.76(13)
P2 Ru1 P1 108.87(12)
N1 Ru1 Cl2 89.3(2)
N2 Ru1 Cl2 83.18(18)
P2 Ru1 Cl2 96.2(2)
P1 Ru1 Cl2 88.06(14)
N1 Ru1 Cl1 86.2(2)
N2 Ru1 Cl1 89.09(19)
P2 Ru1 Cl1 87.4(2)
P1 Ru1 Cl1 98.82(14)
Cl2 Ru1 Cl1 170.85(5)
C1 N1 C5 118.1(5)
C1 N1 Ru1 120.6(4)
C5 N1 Ru1 121.1(4)
N1 C1 C2 122.5(6)
N1 C1 C6 116.5(5)
C2 C1 C6 120.9(6)
C3 C2 C1 118.7(7)
C3 C2 H1 120.6
C1 C2 H1 120.6
C2 C3 C4 120.1(7)
C2 C3 H2 120.0
C4 C3 H2 120.0
C5 C4 C3 117.6(7)
C5 C4 H3 121.2
C3 C4 H3 121.2
N1 C5 C4 122.8(7)
N1 C5 H4 118.6
C4 C5 H4 118.6
C1 C6 P1 108.6(4)
C1 C6 H5 110.0
P1 C6 H5 110.0
C1 C6 H6 110.0
P1 C6 H6 110.0
H5 C6 H6 108.3
C6 P1 C13 96.5(6)
C6 P1 C7 100.9(3)
C13 P1 C7 109.1(8)
C6 P1 C13B 105.9(13)
C7 P1 C13B 102.7(15)
C6 P1 Ru1 97.9(2)
C13 P1 Ru1 122.3(8)
C7 P1 Ru1 122.2(2)
C13B P1 Ru1 123.5(17)
C12 C7 C8 111.1(6)
C12 C7 P1 112.3(4)
C8 C7 P1 111.1(5)
C12 C7 H7 107.3
C8 C7 H7 107.3
P1 C7 H7 107.3
C7 C8 C9 109.7(7)
C7 C8 H24 109.7
C9 C8 H24 109.7
C7 C8 H25 109.7
C9 C8 H25 109.7
H24 C8 H25 108.2
C10 C9 C8 112.9(7)
C10 C9 H10 109.0
C8 C9 H10 109.0
C10 C9 H11 109.0
C8 C9 H11 109.0
H10 C9 H11 107.8
C11 C10 C9 112.1(7)
C11 C10 H12 109.2
C9 C10 H12 109.2
C11 C10 H13 109.2
C9 C10 H13 109.2
H12 C10 H13 107.9
C10 C11 C12 111.2(7)
C10 C11 H14 109.4
C12 C11 H14 109.4
C10 C11 H15 109.4
C12 C11 H15 109.4
H14 C11 H15 108.0
C7 C12 C11 112.6(6)
C7 C12 H16 109.1
C11 C12 H16 109.1
C7 C12 H17 109.1
C11 C12 H17 109.1
H16 C12 H17 107.8
C14 C13 C18 109.2(12)
C14 C13 P1 115.8(12)
C18 C13 P1 116.0(15)
C14 C13 H48 104.9
C18 C13 H48 104.9
P1 C13 H48 104.9
C13 C14 C15 112.0(11)
C13 C14 H49 109.2
C15 C14 H49 109.2
C13 C14 H50 109.2
C15 C14 H50 109.2
H49 C14 H50 107.9
C16 C15 C14 111.0(12)
C16 C15 H51 109.4
C14 C15 H51 109.4
C16 C15 H52 109.4
C14 C15 H52 109.4
H51 C15 H52 108.0
C15 C16 C17 112.3(10)
C15 C16 H53 109.1
C17 C16 H53 109.1
C15 C16 H54 109.1
C17 C16 H54 109.1
H53 C16 H54 107.9
C18 C17 C16 112.3(10)
C18 C17 H55 109.2
C16 C17 H55 109.2
C18 C17 H56 109.2
C16 C17 H56 109.2
H55 C17 H56 107.9
C17 C18 C13 112.2(13)
C17 C18 H57 109.2
C13 C18 H57 109.2
C17 C18 H58 109.2
C13 C18 H58 109.2
H57 C18 H58 107.9
C14B C13B C18B 111(3)
C14B C13B P1 113(2)
C18B C13B P1 114(3)
C14B C13B H59 105.8
C18B C13B H59 105.8
P1 C13B H59 105.8
C13B C14B C15B 112(2)
C13B C14B H60 109.2
C15B C14B H60 109.2
C13B C14B H61 109.2
C15B C14B H61 109.2
H60 C14B H61 107.9
C14B C15B C16B 111(2)
C14B C15B H62 109.4
C16B C15B H62 109.4
C14B C15B H63 109.4
C16B C15B H63 109.4
H62 C15B H63 108.0
C17B C16B C15B 112(2)
C17B C16B H64 109.2
C15B C16B H64 109.2
C17B C16B H65 109.2
C15B C16B H65 109.2
H64 C16B H65 107.9
C16B C17B C18B 111.9(19)
C16B C17B H66 109.2
C18B C17B H66 109.2
C16B C17B H67 109.2
C18B C17B H67 109.2
H66 C17B H67 107.9
C17B C18B C13B 109(3)
C17B C18B H68 109.9
C13B C18B H68 109.9
C17B C18B H69 109.9
C13B C18B H69 109.9
H68 C18B H69 108.3
C23 N2 C19 118.3(5)
C23 N2 Ru1 120.5(4)
C19 N2 Ru1 120.6(4)
N2 C19 C20 120.9(5)
N2 C19 C24 115.8(5)
C20 C19 C24 123.3(5)
C21 C20 C19 120.2(6)
C21 C20 H18 119.9
C19 C20 H18 119.9
C20 C21 C22 117.9(6)
C20 C21 H19 121.0
C22 C21 H19 121.0
C23 C22 C21 120.6(6)
C23 C22 H20 119.7
C21 C22 H20 119.7
N2 C23 C22 122.0(6)
N2 C23 H21 119.0
C22 C23 H21 119.0
C19 C24 P2 110.3(4)
C19 C24 H22 109.6
P2 C24 H22 109.6
C19 C24 H23 109.6
P2 C24 H23 109.6
H22 C24 H23 108.1
C25 P2 C24 102.4(3)
C25 P2 C31 105.7(4)
C24 P2 C31 96.0(3)
C25 P2 C31B 86.0(6)
C24 P2 C31B 112.0(6)
C24 P2 C25B 105.5(6)
C31 P2 C25B 121.8(7)
C31B P2 C25B 100.6(8)
C25 P2 Ru1 127.6(3)
C24 P2 Ru1 98.3(3)
C31 P2 Ru1 119.4(3)
C31B P2 Ru1 128.7(5)
C25B P2 Ru1 110.2(5)
C30 C25 C26 111.2(4)
C30 C25 P2 112.0(4)
C26 C25 P2 109.6(4)
C30 C25 H26 108.0
C26 C25 H26 108.0
P2 C25 H26 108.0
C27 C26 C25 111.3(4)
C27 C26 H27 109.4
C25 C26 H27 109.4
C27 C26 H28 109.4
C25 C26 H28 109.4
H27 C26 H28 108.0
C26 C27 C28 110.9(4)
C26 C27 H29 109.5
C28 C27 H29 109.5
C26 C27 H30 109.5
C28 C27 H30 109.5
H29 C27 H30 108.0
C29 C28 C27 110.4(4)
C29 C28 H31 109.6
C27 C28 H31 109.6
C29 C28 H32 109.6
C27 C28 H32 109.6
H31 C28 H32 108.1
C30 C29 C28 111.0(4)
C30 C29 H33 109.4
C28 C29 H33 109.4
C30 C29 H34 109.4
C28 C29 H34 109.4
H33 C29 H34 108.0
C29 C30 C25 111.7(4)
C29 C30 H35 109.3
C25 C30 H35 109.3
C29 C30 H36 109.3
C25 C30 H36 109.3
H35 C30 H36 107.9
C25B C30B C29B 110.5(5)
C25B C30B H37 109.6
C29B C30B H37 109.6
C25B C30B H38 109.6
C29B C30B H38 109.6
H37 C30B H38 108.1
C29B C28B C27B 110.6(5)
C29B C28B H39 109.5
C27B C28B H39 109.5
C29B C28B H40 109.5
C27B C28B H40 109.5
H39 C28B H40 108.1
C28B C29B C30B 110.5(5)
C28B C29B H41 109.5
C30B C29B H41 109.5
C28B C29B H42 109.5
C30B C29B H42 109.5
H41 C29B H42 108.1
C26B C27B C28B 110.7(5)
C26B C27B H43 109.5
C28B C27B H43 109.5
C26B C27B H44 109.5
C28B C27B H44 109.5
H43 C27B H44 108.1
C27B C26B C25B 110.9(5)
C27B C26B H45 109.5
C25B C26B H45 109.5
C27B C26B H46 109.5
C25B C26B H46 109.5
H45 C26B H46 108.0
C26B C25B C30B 110.7(5)
C26B C25B P2 114.4(10)
C30B C25B P2 112.6(9)
C26B C25B H47 106.2
C30B C25B H47 106.2
P2 C25B H47 106.2
C32 C31 C36 110.6(4)
C32 C31 P2 113.4(4)
C36 C31 P2 116.4(5)
C32 C31 H70 105.1
C36 C31 H70 105.1
P2 C31 H70 105.1
C31 C32 C33 110.7(4)
C31 C32 H71 109.5
C33 C32 H71 109.5
C31 C32 H72 109.5
C33 C32 H72 109.5
H71 C32 H72 108.1
C34 C33 C32 110.6(5)
C34 C33 H73 109.5
C32 C33 H73 109.5
C34 C33 H74 109.5
C32 C33 H74 109.5
H73 C33 H74 108.1
C35 C34 C33 110.9(5)
C35 C34 H75 109.5
C33 C34 H75 109.5
C35 C34 H76 109.5
C33 C34 H76 109.5
H75 C34 H76 108.0
C34 C35 C36 111.0(4)
C34 C35 H77 109.4
C36 C35 H77 109.4
C34 C35 H78 109.4
C36 C35 H78 109.4
H77 C35 H78 108.0
C35 C36 C31 110.8(4)
C35 C36 H79 109.5
C31 C36 H79 109.5
C35 C36 H80 109.5
C31 C36 H80 109.5
H79 C36 H80 108.1
C36B C31B C32B 110.7(5)
C36B C31B P2 110.8(9)
C32B C31B P2 108.9(9)
C36B C31B H81 108.8
C32B C31B H81 108.8
P2 C31B H81 108.8
C31B C32B C33B 110.6(5)
C31B C32B H82 109.5
C33B C32B H82 109.5
C31B C32B H83 109.5
C33B C32B H83 109.5
H82 C32B H83 108.1
C32B C33B C34B 110.6(5)
C32B C33B H84 109.5
C34B C33B H84 109.5
C32B C33B H85 109.5
C34B C33B H85 109.5
H84 C33B H85 108.1
C33B C34B C35B 110.4(5)
C33B C34B H86 109.6
C35B C34B H86 109.6
C33B C34B H87 109.6
C35B C34B H87 109.6
H86 C34B H87 108.1
C36B C35B C34B 110.4(5)
C36B C35B H88 109.6
C34B C35B H88 109.6
C36B C35B H89 109.6
C34B C35B H89 109.6
H88 C35B H89 108.1
C31B C36B C35B 110.5(5)
C31B C36B H90 109.5
C35B C36B H90 109.5
C31B C36B H91 109.5
C35B C36B H91 109.5
H90 C36B H91 108.1

loop_
_geom_bond_atom_site_label_1
_geom_bond_atom_site_label_2
_geom_bond_distance
Ru1 N1 2.151(6)
Ru1 N2 2.154(5)
Ru1 P2 2.287(4)
Ru1 P1 2.306(4)
Ru1 Cl2 2.405(4)
Ru1 Cl1 2.431(3)
N1 C1 1.334(8)
N1 C5 1.360(8)
C1 C2 1.380(9)
C1 C6 1.502(8)
C2 C3 1.368(11)
C2 H1 0.9300
C3 C4 1.395(11)
C3 H2 0.9300
C4 C5 1.376(9)
C4 H3 0.9300
C5 H4 0.9300
C6 P1 1.839(7)
C6 H5 0.9700
C6 H6 0.9700
P1 C13 1.86(2)
P1 C7 1.864(7)
P1 C13B 1.87(5)
C7 C12 1.521(10)
C7 C8 1.543(9)
C7 H7 0.9800
C8 C9 1.548(11)
C8 H24 0.9700
C8 H25 0.9700
C9 C10 1.513(12)
C9 H10 0.9700
C9 H11 0.9700
C10 C11 1.492(11)
C10 H12 0.9700
C10 H13 0.9700
C11 C12 1.536(9)
C11 H14 0.9700
C11 H15 0.9700
C12 H16 0.9700
C12 H17 0.9700
C13 C14 1.51(2)
C13 C18 1.56(2)
C13 H48 0.9800
C14 C15 1.515(14)
C14 H49 0.9700
C14 H50 0.9700
C15 C16 1.506(18)
C15 H51 0.9700
C15 H52 0.9700
C16 C17 1.537(17)
C16 H53 0.9700
C16 H54 0.9700
C17 C18 1.520(15)
C17 H55 0.9700
C17 H56 0.9700
C18 H57 0.9700
C18 H58 0.9700
C13B C14B 1.44(5)
C13B C18B 1.57(5)
C13B H59 0.9800
C14B C15B 1.49(3)
C14B H60 0.9700
C14B H61 0.9700
C15B C16B 1.53(3)
C15B H62 0.9700
C15B H63 0.9700
C16B C17B 1.47(4)
C16B H64 0.9700
C16B H65 0.9700
C17B C18B 1.54(3)
C17B H66 0.9700
C17B H67 0.9700
C18B H68 0.9700
C18B H69 0.9700
N2 C23 1.340(7)
N2 C19 1.354(7)
C19 C20 1.395(8)
C19 C24 1.488(8)
C20 C21 1.361(9)
C20 H18 0.9300
C21 C22 1.376(9)
C21 H19 0.9300
C22 C23 1.363(8)
C22 H20 0.9300
C23 H21 0.9300
C24 P2 1.853(7)
C24 H22 0.9700
C24 H23 0.9700
P2 C25 1.827(7)
P2 C31 1.877(7)
P2 C31B 1.887(13)
P2 C25B 1.983(14)
C25 C30 1.533(5)
C25 C26 1.535(5)
C25 H26 0.9800
C26 C27 1.534(5)
C26 H27 0.9700
C26 H28 0.9700
C27 C28 1.538(5)
C27 H29 0.9700
C27 H30 0.9700
C28 C29 1.537(5)
C28 H31 0.9700
C28 H32 0.9700
C29 C30 1.530(5)
C29 H33 0.9700
C29 H34 0.9700
C30 H35 0.9700
C30 H36 0.9700
C30B C25B 1.539(5)
C30B C29B 1.539(5)
C30B H37 0.9700
C30B H38 0.9700
C28B C29B 1.538(6)
C28B C27B 1.539(5)
C28B H39 0.9700
C28B H40 0.9700
C29B H41 0.9700
C29B H42 0.9700
C27B C26B 1.537(5)
C27B H43 0.9700
C27B H44 0.9700
C26B C25B 1.538(6)
C26B H45 0.9700
C26B H46 0.9700
C25B H47 0.9800
C31 C32 1.536(5)
C31 C36 1.537(5)
C31 H70 0.9800
C32 C33 1.538(5)
C32 H71 0.9700
C32 H72 0.9700
C33 C34 1.537(5)
C33 H73 0.9700
C33 H74 0.9700
C34 C35 1.536(5)
C34 H75 0.9700
C34 H76 0.9700
C35 C36 1.537(5)
C35 H77 0.9700
C35 H78 0.9700
C36 H79 0.9700
C36 H80 0.9700
C31B C36B 1.538(6)
C31B C32B 1.538(5)
C31B H81 0.9800
C32B C33B 1.539(5)
C32B H82 0.9700
C32B H83 0.9700
C33B C34B 1.539(6)
C33B H84 0.9700
C33B H85 0.9700
C34B C35B 1.541(5)
C34B H86 0.9700
C34B H87 0.9700
C35B C36B 1.540(5)
C35B H88 0.9700
C35B H89 0.9700
C36B H90 0.9700
C36B H91 0.9700
